data_4116092
loop_
_publ_author_name
'Kil Sik Min'
'Myunghyun Paik Suh'

_publ_section_title
;
 Silver(I)-Polynitrile Network Solids for Anion Exchange: Anion-Induced
 Transformation of Supramolecular Structure in the Crystalline State
;
_journal_name_full 'Journal of the American Chemical Society'
_journal_page_first 6834
_journal_page_last 6840
_journal_paper_doi 10.1021/ja000642m
_journal_volume 122
_journal_year 2000
_chemical_formula_sum 'C14 H20 Ag N7 O3'
_chemical_formula_weight 442.24
_chemical_name_systematic
; 
 ? 
;
_space_group_IT_number 14
_symmetry_cell_setting monoclinic
_symmetry_space_group_name_Hall '-P 2ybc'
_symmetry_space_group_name_H-M 'P 1 21/c 1'
_atom_sites_solution_hydrogens geom
_atom_sites_solution_primary direct
_atom_sites_solution_secondary difmap
_audit_creation_method SHELXL-97
_cell_angle_alpha 90.00
_cell_angle_beta 91.534(13)
_cell_angle_gamma 90.00
_cell_formula_units_Z 4
_cell_length_a 7.7846(10)
_cell_length_b 17.781(3)
_cell_length_c 13.173(3)
_cell_measurement_temperature 293(2)
_cell_volume 1822.7(6)
_computing_structure_refinement 'SHELXL-97 (Sheldrick, 1997)'
_computing_structure_solution 'SHELXS-97 (Sheldrick, 1990)'
_diffrn_ambient_temperature 293(2)
_diffrn_measured_fraction_theta_full 0.983
_diffrn_measured_fraction_theta_max 0.983
_diffrn_radiation_monochromator graphite
_diffrn_radiation_source 'fine-focus sealed tube'
_diffrn_radiation_type MoK\a
_diffrn_radiation_wavelength 0.71069
_diffrn_reflns_av_R_equivalents 0.0282
_diffrn_reflns_av_sigmaI/netI 0.0400
_diffrn_reflns_limit_h_max 9
_diffrn_reflns_limit_h_min -2
_diffrn_reflns_limit_k_max 21
_diffrn_reflns_limit_k_min 0
_diffrn_reflns_limit_l_max 15
_diffrn_reflns_limit_l_min -15
_diffrn_reflns_number 3431
_diffrn_reflns_theta_full 24.97
_diffrn_reflns_theta_max 24.97
_diffrn_reflns_theta_min 1.92
_exptl_absorpt_coefficient_mu 1.134
_exptl_crystal_density_diffrn 1.612
_exptl_crystal_F_000 896
_refine_diff_density_max 1.116
_refine_diff_density_min -0.762
_refine_diff_density_rms 0.090
_refine_ls_extinction_method none
_refine_ls_goodness_of_fit_ref 0.977
_refine_ls_hydrogen_treatment mixed
_refine_ls_matrix_type full
_refine_ls_number_parameters 226
_refine_ls_number_reflns 3142
_refine_ls_number_restraints 0
_refine_ls_restrained_S_all 0.977
_refine_ls_R_factor_all 0.0562
_refine_ls_R_factor_gt 0.0387
_refine_ls_shift/su_max 0.020
_refine_ls_shift/su_mean 0.001
_refine_ls_structure_factor_coef Fsqd
_refine_ls_weighting_details 'calc w=1/[\s^2^(Fo^2^)+(0.0645P)^2^+0.0000P] where P=(Fo^2^+2Fc^2^)/3'
_refine_ls_weighting_scheme calc
_refine_ls_wR_factor_gt 0.0925
_refine_ls_wR_factor_ref 0.0982
_reflns_number_gt 2378
_reflns_number_total 3142
_reflns_threshold_expression >2sigma(I)
_cod_data_source_file ja000642m_1.cif
_cod_data_source_block agno3
_cod_original_cell_volume 1822.7(5)
_cod_database_code 4116092

loop_
_symmetry_equiv_pos_as_xyz
'x, y, z'
'-x, y+1/2, -z+1/2'
'-x, -y, -z'
'x, -y-1/2, z-1/2'

loop_
_atom_site_label
_atom_site_type_symbol
_atom_site_fract_x
_atom_site_fract_y
_atom_site_fract_z
_atom_site_U_iso_or_equiv
_atom_site_adp_type
_atom_site_occupancy
_atom_site_symmetry_multiplicity
_atom_site_calc_flag
_atom_site_refinement_flags
Ag Ag 0.22144(4) 0.389821(18) 0.92381(2) 0.04353(14) Uani 1 1 d .
N1 N -0.3542(5) 0.3409(3) 0.5644(3) 0.0679(12) Uani 1 1 d .
N2 N 0.1681(4) 0.41570(17) 0.7441(2) 0.0335(7) Uani 1 1 d .
N3 N 0.3863(4) 0.29079(16) 0.8449(2) 0.0333(7) Uani 1 1 d .
N4 N -0.0382(5) 0.3355(3) 0.9729(3) 0.0639(11) Uani 1 1 d .
N5 N 0.0932(7) 0.6847(3) 0.7433(4) 0.0859(15) Uani 1 1 d .
N6 N 0.2254(7) 0.4618(3) 1.4301(4) 0.0820(15) Uani 1 1 d .
C1 C -0.2132(6) 0.3554(3) 0.5794(3) 0.0488(10) Uani 1 1 d .
C2 C -0.0350(5) 0.3736(2) 0.6005(3) 0.0467(10) Uani 1 1 d .
H2A H -0.0058 0.4195 0.5651 0.056 Uiso 1 1 calc R
H2B H 0.0372 0.3335 0.5755 0.056 Uiso 1 1 calc R
C3 C 0.0002(5) 0.3841(2) 0.7155(3) 0.0360(8) Uani 1 1 d .
H3A H -0.0881 0.4166 0.7419 0.043 Uiso 1 1 calc R
H3B H -0.0107 0.3356 0.7484 0.043 Uiso 1 1 calc R
C4 C 0.3126(5) 0.3739(2) 0.6979(3) 0.0367(8) Uani 1 1 d .
H4A H 0.4192 0.4004 0.7127 0.044 Uiso 1 1 calc R
H4B H 0.2949 0.3728 0.6248 0.044 Uiso 1 1 calc R
C5 C 0.3291(5) 0.2937(2) 0.7368(3) 0.0382(9) Uani 1 1 d .
H5A H 0.2188 0.2686 0.7290 0.046 Uiso 1 1 calc R
H5B H 0.4109 0.2667 0.6962 0.046 Uiso 1 1 calc R
C6 C 0.5727(5) 0.3008(2) 0.8537(3) 0.0379(9) Uani 1 1 d .
H6A H 0.6081 0.3380 0.8047 0.045 Uiso 1 1 calc R
H6B H 0.6288 0.2537 0.8377 0.045 Uiso 1 1 calc R
C7 C 0.6301(5) 0.3258(2) 0.9592(3) 0.0424(9) Uani 1 1 d .
H7A H 0.5793 0.3742 0.9739 0.051 Uiso 1 1 calc R
H7B H 0.5899 0.2899 1.0087 0.051 Uiso 1 1 calc R
C8 C 0.8161(5) 0.3316(2) 0.9680(3) 0.0440(10) Uani 1 1 d .
C9 C 0.1839(5) 0.4964(2) 0.7192(3) 0.0428(9) Uani 1 1 d .
H9A H 0.1410 0.5050 0.6503 0.051 Uiso 1 1 calc R
H9B H 0.3040 0.5109 0.7227 0.051 Uiso 1 1 calc R
C10 C 0.0836(8) 0.5441(2) 0.7920(4) 0.0624(13) Uani 1 1 d .
H10A H -0.0353 0.5278 0.7909 0.075 Uiso 1 1 calc R
H10B H 0.1302 0.5371 0.8604 0.075 Uiso 1 1 calc R
C11 C 0.0910(7) 0.6236(2) 0.7656(4) 0.0589(12) Uani 1 1 d .
C12 C 0.3263(5) 0.2222(2) 0.8944(3) 0.0366(8) Uani 1 1 d .
H12A H 0.2019 0.2206 0.8882 0.044 Uiso 1 1 calc R
H12B H 0.3565 0.2253 0.9662 0.044 Uiso 1 1 calc R
C13 C 0.3976(6) 0.3524(2) 1.3529(3) 0.0460(10) Uani 1 1 d .
H13A H 0.5189 0.3566 1.3710 0.055 Uiso 1 1 calc R
H13B H 0.3854 0.3530 1.2795 0.055 Uiso 1 1 calc R
C14 C 0.3045(7) 0.4158(3) 1.3954(4) 0.0532(11) Uani 1 1 d .
N7 N 0.3440(5) 0.4674(2) 1.1068(3) 0.0518(9) Uani 1 1 d .
O1 O 0.2879(7) 0.4940(2) 1.0265(3) 0.0990(15) Uani 1 1 d .
O2 O 0.3508(7) 0.3985(2) 1.1103(3) 0.0859(13) Uani 1 1 d .
O3 O 0.3875(6) 0.5066(2) 1.1790(3) 0.0892(13) Uani 1 1 d .

loop_
_atom_site_aniso_label
_atom_site_aniso_U_11
_atom_site_aniso_U_22
_atom_site_aniso_U_33
_atom_site_aniso_U_23
_atom_site_aniso_U_13
_atom_site_aniso_U_12
Ag 0.0413(2) 0.0479(2) 0.04125(19) -0.01016(14) -0.00064(12) 0.00281(15)
N1 0.044(2) 0.086(3) 0.074(3) -0.019(2) -0.003(2) -0.007(2)
N2 0.0260(15) 0.0292(15) 0.0451(18) -0.0005(13) 0.0000(13) 0.0001(12)
N3 0.0255(15) 0.0345(16) 0.0398(17) -0.0021(13) 0.0013(12) -0.0028(12)
N4 0.038(2) 0.093(3) 0.060(2) -0.008(2) -0.0005(17) -0.013(2)
N5 0.080(3) 0.041(3) 0.137(5) 0.014(3) 0.015(3) 0.003(2)
N6 0.113(4) 0.047(3) 0.088(3) 0.004(2) 0.024(3) 0.015(3)
C1 0.047(3) 0.054(2) 0.045(2) -0.009(2) -0.0059(19) -0.001(2)
C2 0.037(2) 0.056(3) 0.047(2) -0.0029(19) -0.0003(18) -0.0033(18)
C3 0.0284(18) 0.036(2) 0.043(2) -0.0011(16) -0.0001(15) -0.0026(15)
C4 0.0270(19) 0.040(2) 0.043(2) -0.0005(16) 0.0017(15) -0.0011(15)
C5 0.033(2) 0.039(2) 0.042(2) -0.0051(16) -0.0010(16) 0.0019(16)
C6 0.0276(19) 0.042(2) 0.044(2) -0.0016(17) 0.0010(16) 0.0001(16)
C7 0.034(2) 0.048(2) 0.046(2) 0.0029(18) -0.0004(17) -0.0070(18)
C8 0.035(2) 0.057(3) 0.039(2) -0.0035(18) -0.0012(17) -0.0039(19)
C9 0.041(2) 0.031(2) 0.057(2) 0.0025(18) 0.0062(18) -0.0027(17)
C10 0.095(4) 0.032(2) 0.061(3) 0.000(2) 0.018(3) 0.009(2)
C11 0.061(3) 0.036(3) 0.080(3) 0.000(2) 0.004(3) 0.003(2)
C12 0.033(2) 0.038(2) 0.039(2) -0.0015(16) 0.0011(16) -0.0017(16)
C13 0.052(3) 0.037(2) 0.049(2) 0.0036(18) 0.0069(19) -0.0018(19)
C14 0.069(3) 0.037(2) 0.053(3) 0.004(2) 0.004(2) -0.002(2)
N7 0.056(2) 0.052(2) 0.047(2) -0.0092(18) 0.0004(17) -0.0052(18)
O1 0.163(4) 0.055(2) 0.075(3) 0.001(2) -0.056(3) -0.007(2)
O2 0.142(4) 0.055(2) 0.061(2) -0.0043(17) 0.007(2) 0.003(2)
O3 0.122(4) 0.081(3) 0.062(2) -0.024(2) -0.023(2) -0.019(2)

loop_
_atom_type_symbol
_atom_type_description
_atom_type_scat_dispersion_real
_atom_type_scat_dispersion_imag
_atom_type_scat_source
C C 0.0033 0.0016 'International Tables Vol C Tables 4.2.6.8 and 6.1.1.4'
H H 0.0000 0.0000 'International Tables Vol C Tables 4.2.6.8 and 6.1.1.4'
N N 0.0061 0.0033 'International Tables Vol C Tables 4.2.6.8 and 6.1.1.4'
Ag Ag -0.8971 1.1015 'International Tables Vol C Tables 4.2.6.8 and 6.1.1.4'
O O 0.0106 0.0060 'International Tables Vol C Tables 4.2.6.8 and 6.1.1.4'

loop_
_geom_angle_atom_site_label_1
_geom_angle_atom_site_label_2
_geom_angle_atom_site_label_3
_geom_angle
_geom_angle_site_symmetry_1
_geom_angle_site_symmetry_3
O1 Ag N4 110.16(17) . .
O1 Ag N3 135.17(15) . .
N4 Ag N3 106.76(13) . .
O1 Ag N2 116.16(12) . .
N4 Ag N2 102.69(12) . .
N3 Ag N2 78.42(10) . .
C3 N2 C9 113.3(3) . .
C3 N2 C4 112.4(3) . .
C9 N2 C4 109.0(3) . .
C3 N2 Ag 107.8(2) . .
C9 N2 Ag 112.7(2) . .
C4 N2 Ag 101.0(2) . .
C6 N3 C12 113.1(3) . .
C6 N3 C5 110.1(3) . .
C12 N3 C5 111.4(3) . .
C6 N3 Ag 114.3(2) . .
C12 N3 Ag 103.6(2) . .
C5 N3 Ag 103.7(2) . .
C8 N4 Ag 151.1(4) 1_455 .
N1 C1 C2 178.8(5) . .
C1 C2 C3 111.2(3) . .
C1 C2 H2A 109.4 . .
C3 C2 H2A 109.4 . .
C1 C2 H2B 109.4 . .
C3 C2 H2B 109.4 . .
H2A C2 H2B 108.0 . .
N2 C3 C2 115.7(3) . .
N2 C3 H3A 108.4 . .
C2 C3 H3A 108.4 . .
N2 C3 H3B 108.4 . .
C2 C3 H3B 108.4 . .
H3A C3 H3B 107.4 . .
N2 C4 C5 112.9(3) . .
N2 C4 H4A 109.0 . .
C5 C4 H4A 109.0 . .
N2 C4 H4B 109.0 . .
C5 C4 H4B 109.0 . .
H4A C4 H4B 107.8 . .
N3 C5 C4 112.1(3) . .
N3 C5 H5A 109.2 . .
C4 C5 H5A 109.2 . .
N3 C5 H5B 109.2 . .
C4 C5 H5B 109.2 . .
H5A C5 H5B 107.9 . .
N3 C6 C7 112.0(3) . .
N3 C6 H6A 109.2 . .
C7 C6 H6A 109.2 . .
N3 C6 H6B 109.2 . .
C7 C6 H6B 109.2 . .
H6A C6 H6B 107.9 . .
C8 C7 C6 111.2(3) . .
C8 C7 H7A 109.4 . .
C6 C7 H7A 109.4 . .
C8 C7 H7B 109.4 . .
C6 C7 H7B 109.4 . .
H7A C7 H7B 108.0 . .
N4 C8 C7 178.6(5) 1_655 .
N2 C9 C10 110.9(3) . .
N2 C9 H9A 109.5 . .
C10 C9 H9A 109.5 . .
N2 C9 H9B 109.5 . .
C10 C9 H9B 109.5 . .
H9A C9 H9B 108.1 . .
C11 C10 C9 111.7(4) . .
C11 C10 H10A 109.3 . .
C9 C10 H10A 109.3 . .
C11 C10 H10B 109.3 . .
C9 C10 H10B 109.3 . .
H10A C10 H10B 108.0 . .
N5 C11 C10 178.1(6) . .
N3 C12 C13 115.8(3) . 4_565
N3 C12 H12A 108.3 . .
C13 C12 H12A 108.3 4_565 .
N3 C12 H12B 108.3 . .
C13 C12 H12B 108.3 4_565 .
H12A C12 H12B 107.4 . .
C14 C13 C12 109.9(4) . 4_566
C14 C13 H13A 109.7 . .
C12 C13 H13A 109.7 4_566 .
C14 C13 H13B 109.7 . .
C12 C13 H13B 109.7 4_566 .
H13A C13 H13B 108.2 . .
N6 C14 C13 175.9(6) . .
O3 N7 O2 122.1(4) . .
O3 N7 O1 122.4(4) . .
O2 N7 O1 115.6(4) . .
N7 O1 Ag 105.1(3) . .

loop_
_geom_bond_atom_site_label_1
_geom_bond_atom_site_label_2
_geom_bond_distance
_geom_bond_site_symmetry_2
Ag O1 2.344(4) .
Ag N4 2.346(4) .
Ag N3 2.429(3) .
Ag N2 2.436(3) .
N1 C1 1.139(6) .
N2 C3 1.463(5) .
N2 C9 1.477(5) .
N2 C4 1.492(5) .
N3 C6 1.464(5) .
N3 C12 1.466(5) .
N3 C5 1.481(5) .
N4 C8 1.137(5) 1_455
N5 C11 1.126(6) .
N6 C14 1.128(6) .
C1 C2 1.444(6) .
C2 C3 1.543(6) .
C2 H2A 0.9700 .
C2 H2B 0.9700 .
C3 H3A 0.9700 .
C3 H3B 0.9700 .
C4 C5 1.519(5) .
C4 H4A 0.9700 .
C4 H4B 0.9700 .
C5 H5A 0.9700 .
C5 H5B 0.9700 .
C6 C7 1.515(5) .
C6 H6A 0.9700 .
C6 H6B 0.9700 .
C7 C8 1.453(6) .
C7 H7A 0.9700 .
C7 H7B 0.9700 .
C8 N4 1.137(5) 1_655
C9 C10 1.514(6) .
C9 H9A 0.9700 .
C9 H9B 0.9700 .
C10 C11 1.457(6) .
C10 H10A 0.9700 .
C10 H10B 0.9700 .
C12 C13 1.542(5) 4_565
C12 H12A 0.9700 .
C12 H12B 0.9700 .
C13 C14 1.461(7) .
C13 C12 1.542(5) 4_566
C13 H13A 0.9700 .
C13 H13B 0.9700 .
N7 O3 1.220(5) .
N7 O2 1.227(5) .
N7 O1 1.228(5) .
